data_7152091
loop_
_publ_author_name
'More, Vijaykumar'
'Di Mola, Antonia'
'Croce, Gianluca'
'Tedesco, Consiglia'
'Petronzi, Carmen'
'Peduto, Antonella'
'De Caprariis, Paolo'
'Filosa, Rosanna'
'Massa, Antonio'

_publ_section_title
;
 Multi-component, regio-selective aldol addition of \b-ketoesters to
 aldehydes: scope and applications.
;
_journal_issue 24
_journal_name_full 'Organic &amp; biomolecular chemistry'
_journal_page_first 8483
_journal_page_last 8488
_journal_paper_doi 10.1039/c1ob06229h
_journal_volume 9
_journal_year 2011
_chemical_formula_sum 'C19 H27 N O4 Si'
_chemical_formula_weight 361.51
_chemical_name_systematic
;
?
;
_space_group_IT_number 14
_symmetry_space_group_name_Hall '-P 2yn'
_symmetry_space_group_name_H-M 'P 1 21/n 1'
_atom_sites_solution_hydrogens geom
_atom_sites_solution_primary direct
_atom_sites_solution_secondary difmap
_audit_creation_method SHELXL-97
_cell_angle_alpha 90.00
_cell_angle_beta 98.289(4)
_cell_angle_gamma 90.00
_cell_formula_units_Z 4
_cell_length_a 9.8157(4)
_cell_length_b 15.5367(5)
_cell_length_c 14.1068(7)
_cell_measurement_temperature 293(2)
_cell_volume 2128.86(15)
_computing_structure_refinement 'SHELXL-97 (Sheldrick, 1997)'
_diffrn_ambient_temperature 293(2)
_diffrn_measured_fraction_theta_full 0.859
_diffrn_measured_fraction_theta_max 0.859
_diffrn_radiation_monochromator graphite
_diffrn_radiation_source 'fine-focus sealed tube'
_diffrn_radiation_type MoK\a
_diffrn_radiation_wavelength 0.71073
_diffrn_reflns_av_R_equivalents 0.0488
_diffrn_reflns_av_sigmaI/netI 0.0358
_diffrn_reflns_limit_h_max 13
_diffrn_reflns_limit_h_min -13
_diffrn_reflns_limit_k_max 21
_diffrn_reflns_limit_k_min -22
_diffrn_reflns_limit_l_max 19
_diffrn_reflns_limit_l_min -19
_diffrn_reflns_number 29674
_diffrn_reflns_theta_full 30.38
_diffrn_reflns_theta_max 30.38
_diffrn_reflns_theta_min 4.20
_exptl_absorpt_coefficient_mu 0.191
_exptl_crystal_density_diffrn 1.262
_exptl_crystal_density_method 'not measured'
_exptl_crystal_F_000 848
_refine_diff_density_max 0.403
_refine_diff_density_min -0.249
_refine_diff_density_rms 0.039
_refine_ls_extinction_method none
_refine_ls_goodness_of_fit_ref 0.978
_refine_ls_hydrogen_treatment mixed
_refine_ls_matrix_type full
_refine_ls_number_parameters 226
_refine_ls_number_reflns 5512
_refine_ls_number_restraints 0
_refine_ls_restrained_S_all 0.978
_refine_ls_R_factor_all 0.1271
_refine_ls_R_factor_gt 0.0647
_refine_ls_shift/su_max 0.100
_refine_ls_shift/su_mean 0.011
_refine_ls_structure_factor_coef Fsqd
_refine_ls_weighting_details 'calc w=1/[\s^2^(Fo^2^)+(0.1080P)^2^+0.5919P] where P=(Fo^2^+2Fc^2^)/3'
_refine_ls_weighting_scheme calc
_refine_ls_wR_factor_gt 0.1751
_refine_ls_wR_factor_ref 0.2241
_reflns_number_gt 2820
_reflns_number_total 5512
_reflns_threshold_expression >2sigma(I)
_cod_data_source_file c1ob06229h.txt
_cod_data_source_block dcm_long
_cod_database_code 7152091

loop_
_symmetry_equiv_pos_as_xyz
'x, y, z'
'-x+1/2, y+1/2, -z+1/2'
'-x, -y, -z'
'x-1/2, -y-1/2, z-1/2'

loop_
_atom_site_label
_atom_site_type_symbol
_atom_site_fract_x
_atom_site_fract_y
_atom_site_fract_z
_atom_site_U_iso_or_equiv
_atom_site_adp_type
_atom_site_occupancy
_atom_site_symmetry_multiplicity
_atom_site_calc_flag
_atom_site_refinement_flags
Si01 Si 0.27335(9) -0.13539(6) 1.01982(6) 0.0787(3) Uani 1 1 d .
O002 O 0.14029(18) -0.08747(10) 0.95838(12) 0.0634(5) Uani 1 1 d .
O004 O -0.17581(17) -0.00576(11) 0.69847(12) 0.0652(5) Uani 1 1 d .
O005 O 0.0088(2) -0.07639(18) 0.66100(14) 0.0997(8) Uani 1 1 d .
O003 O -0.0157(3) -0.22773(14) 0.8315(2) 0.1215(10) Uani 1 1 d .
C007 C 0.1765(2) 0.01905(14) 0.84001(17) 0.0557(6) Uani 1 1 d .
C008 C 0.1322(3) 0.09030(15) 0.8857(2) 0.0687(7) Uani 1 1 d .
H008 H 0.0704 0.0834 0.9293 0.082 Uiso 1 1 calc R
C010 C 0.1215(2) -0.06942(14) 0.85890(17) 0.0547(6) Uani 1 1 d .
H010 H 0.1698 -0.1128 0.8259 0.066 Uiso 1 1 calc R
C011 C -0.0323(2) -0.07495(15) 0.82353(18) 0.0574(6) Uani 1 1 d .
H011 H -0.0812 -0.0345 0.8600 0.069 Uiso 1 1 calc R
C012 C -0.0878(3) -0.16588(19) 0.8348(2) 0.0771(8) Uani 1 1 d .
C013 C -0.2243(3) 0.02485(18) 0.5996(2) 0.0713(7) Uani 1 1 d .
C014 C 0.2696(3) 0.03209(16) 0.77489(19) 0.0624(6) Uani 1 1 d .
C015 C -0.0621(3) -0.05258(17) 0.71804(19) 0.0645(7) Uani 1 1 d .
C016 C 0.1789(4) 0.17181(18) 0.8674(2) 0.0874(9) Uani 1 1 d .
H016 H 0.1486 0.2191 0.8990 0.105 Uiso 1 1 calc R
C017 C -0.2360(4) -0.1728(2) 0.8461(3) 0.1007(11) Uani 1 1 d .
H01A H -0.2602 -0.2323 0.8512 0.151 Uiso 1 1 calc R
H01B H -0.2914 -0.1477 0.7913 0.151 Uiso 1 1 calc R
H01C H -0.2519 -0.1427 0.9029 0.151 Uiso 1 1 calc R
C018 C 0.2705(4) 0.1835(2) 0.8024(3) 0.0899(10) Uani 1 1 d .
H018 H 0.3010 0.2385 0.7902 0.108 Uiso 1 1 calc R
C019 C 0.3156(3) 0.11463(19) 0.7564(2) 0.0801(8) Uani 1 1 d .
H019 H 0.3770 0.1224 0.7127 0.096 Uiso 1 1 calc R
C020 C -0.1197(4) 0.0872(2) 0.5702(3) 0.1018(11) Uani 1 1 d .
H02A H -0.0365 0.0568 0.5633 0.153 Uiso 1 1 calc R
H02B H -0.1000 0.1309 0.6184 0.153 Uiso 1 1 calc R
H02C H -0.1560 0.1135 0.5103 0.153 Uiso 1 1 calc R
C021 C -0.2529(4) -0.0508(3) 0.5320(3) 0.1029(11) Uani 1 1 d .
H02D H -0.1679 -0.0793 0.5255 0.154 Uiso 1 1 calc R
H02E H -0.2953 -0.0306 0.4704 0.154 Uiso 1 1 calc R
H02F H -0.3135 -0.0905 0.5572 0.154 Uiso 1 1 calc R
C022 C -0.3579(3) 0.0697(2) 0.6115(3) 0.1012(11) Uani 1 1 d .
H02G H -0.4208 0.0288 0.6322 0.152 Uiso 1 1 calc R
H02H H -0.3978 0.0942 0.5514 0.152 Uiso 1 1 calc R
H02I H -0.3399 0.1145 0.6585 0.152 Uiso 1 1 calc R
C023 C 0.3737(5) -0.1974(3) 0.9448(3) 0.1280(17) Uani 1 1 d .
H02J H 0.4039 -0.1603 0.8975 0.192 Uiso 1 1 calc R
H02K H 0.3178 -0.2426 0.9134 0.192 Uiso 1 1 calc R
H02L H 0.4524 -0.2219 0.9838 0.192 Uiso 1 1 calc R
C024 C 0.2092(7) -0.1992(4) 1.1121(4) 0.183(3) Uani 1 1 d .
H02M H 0.1585 -0.1628 1.1495 0.275 Uiso 1 1 calc R
H02N H 0.2853 -0.2246 1.1528 0.275 Uiso 1 1 calc R
H02O H 0.1499 -0.2437 1.0825 0.275 Uiso 1 1 calc R
C025 C 0.3781(6) -0.0507(5) 1.0855(5) 0.210(3) Uani 1 1 d .
H02P H 0.4153 -0.0140 1.0409 0.315 Uiso 1 1 calc R
H02Q H 0.4520 -0.0766 1.1280 0.315 Uiso 1 1 calc R
H02R H 0.3217 -0.0174 1.1220 0.315 Uiso 1 1 calc R
N100 N 0.3730(3) -0.0938(2) 0.6894(2) 0.1059(10) Uani 1 1 d .
C100 C 0.3248(3) -0.03909(19) 0.7274(2) 0.0740(8) Uani 1 1 d .

loop_
_atom_site_aniso_label
_atom_site_aniso_U_11
_atom_site_aniso_U_22
_atom_site_aniso_U_33
_atom_site_aniso_U_23
_atom_site_aniso_U_13
_atom_site_aniso_U_12
Si01 0.0858(6) 0.0843(5) 0.0640(6) 0.0123(4) 0.0034(5) 0.0284(4)
O002 0.0681(11) 0.0692(10) 0.0533(11) 0.0112(7) 0.0101(9) 0.0113(8)
O004 0.0543(10) 0.0782(10) 0.0636(12) 0.0037(8) 0.0097(9) 0.0093(8)
O005 0.0771(13) 0.162(2) 0.0600(13) -0.0163(13) 0.0091(11) 0.0418(14)
O003 0.0960(17) 0.0627(12) 0.212(3) -0.0143(14) 0.0426(19) -0.0027(11)
C007 0.0550(13) 0.0612(12) 0.0486(14) 0.0076(10) -0.0005(11) 0.0032(10)
C008 0.0793(18) 0.0617(14) 0.0649(17) -0.0001(12) 0.0094(14) 0.0028(12)
C010 0.0561(13) 0.0551(11) 0.0530(15) 0.0020(10) 0.0077(11) 0.0048(9)
C011 0.0545(13) 0.0584(12) 0.0601(15) -0.0066(10) 0.0109(12) 0.0059(10)
C012 0.0685(17) 0.0734(16) 0.091(2) -0.0124(15) 0.0170(16) -0.0097(14)
C013 0.0667(17) 0.0842(17) 0.0608(18) 0.0087(13) 0.0022(14) 0.0093(13)
C014 0.0586(14) 0.0666(14) 0.0610(16) 0.0131(11) 0.0048(13) 0.0024(11)
C015 0.0541(15) 0.0793(16) 0.0589(17) -0.0092(12) 0.0039(13) 0.0059(11)
C016 0.112(2) 0.0565(14) 0.093(2) -0.0002(14) 0.014(2) 0.0009(15)
C017 0.084(2) 0.099(2) 0.124(3) -0.007(2) 0.035(2) -0.0203(18)
C018 0.103(2) 0.0674(17) 0.097(2) 0.0202(16) 0.007(2) -0.0147(16)
C019 0.0802(19) 0.0789(18) 0.082(2) 0.0207(15) 0.0146(17) -0.0036(15)
C020 0.101(3) 0.106(2) 0.102(3) 0.016(2) 0.028(2) -0.009(2)
C021 0.100(3) 0.115(3) 0.085(2) -0.0118(19) -0.018(2) 0.000(2)
C022 0.076(2) 0.120(3) 0.107(3) 0.024(2) 0.010(2) 0.0298(19)
C023 0.136(3) 0.156(4) 0.089(3) -0.003(2) 0.009(2) 0.087(3)
C024 0.219(6) 0.186(5) 0.159(5) 0.107(4) 0.078(5) 0.106(5)
C025 0.136(4) 0.225(6) 0.234(7) -0.096(6) -0.087(5) 0.051(4)
N100 0.108(2) 0.101(2) 0.121(2) 0.0068(17) 0.057(2) 0.0161(17)
C100 0.0706(17) 0.0809(18) 0.0736(19) 0.0155(14) 0.0207(16) 0.0042(14)

loop_
_atom_type_symbol
_atom_type_description
_atom_type_scat_dispersion_real
_atom_type_scat_dispersion_imag
_atom_type_scat_source
C C 0.0033 0.0016 'International Tables Vol C Tables 4.2.6.8 and 6.1.1.4'
H H 0.0000 0.0000 'International Tables Vol C Tables 4.2.6.8 and 6.1.1.4'
O O 0.0106 0.0060 'International Tables Vol C Tables 4.2.6.8 and 6.1.1.4'
Si Si 0.0817 0.0704 'International Tables Vol C Tables 4.2.6.8 and 6.1.1.4'
N N 0.0061 0.0033 'International Tables Vol C Tables 4.2.6.8 and 6.1.1.4'

loop_
_geom_angle_atom_site_label_1
_geom_angle_atom_site_label_2
_geom_angle_atom_site_label_3
_geom_angle
O002 Si01 C024 107.1(2)
O002 Si01 C023 112.91(14)
C024 Si01 C023 113.6(2)
O002 Si01 C025 106.7(2)
C024 Si01 C025 104.8(4)
C023 Si01 C025 111.2(3)
C010 O002 Si01 126.45(14)
C015 O004 C013 121.1(2)
C008 C007 C014 118.0(2)
C008 C007 C010 120.0(2)
C014 C007 C010 122.0(2)
C007 C008 C016 120.7(3)
O002 C010 C007 110.80(19)
O002 C010 C011 107.16(18)
C007 C010 C011 110.84(19)
C015 C011 C010 110.53(19)
C015 C011 C012 107.0(2)
C010 C011 C012 111.7(2)
O003 C012 C017 122.5(3)
O003 C012 C011 121.0(2)
C017 C012 C011 116.4(3)
O004 C013 C020 108.9(2)
O004 C013 C021 110.4(2)
C020 C013 C021 113.3(3)
O004 C013 C022 102.0(2)
C020 C013 C022 111.6(3)
C021 C013 C022 110.0(3)
C019 C014 C007 120.9(2)
C019 C014 C100 117.7(2)
C007 C014 C100 121.3(2)
O005 C015 O004 125.7(3)
O005 C015 C011 122.8(2)
O004 C015 C011 111.5(2)
C008 C016 C018 120.5(3)
C019 C018 C016 120.0(3)
C018 C019 C014 119.9(3)
N100 C100 C014 177.5(3)

loop_
_geom_bond_atom_site_label_1
_geom_bond_atom_site_label_2
_geom_bond_distance
Si01 O002 1.6386(18)
Si01 C024 1.819(5)
Si01 C023 1.822(3)
Si01 C025 1.836(6)
O002 C010 1.417(3)
O004 C015 1.328(3)
O004 C013 1.485(3)
O005 C015 1.195(3)
O003 C012 1.198(3)
C007 C008 1.383(3)
C007 C014 1.400(3)
C007 C010 1.515(3)
C008 C016 1.383(4)
C010 C011 1.522(3)
C011 C015 1.515(4)
C011 C012 1.531(4)
C012 C017 1.490(4)
C013 C020 1.512(4)
C013 C021 1.514(5)
C013 C022 1.516(4)
C014 C019 1.397(4)
C014 C100 1.439(4)
C016 C018 1.386(5)
C018 C019 1.358(5)
N100 C100 1.143(4)
